data_7133488
loop_
_publ_author_name
'Yamada, Shinji'
'Honda, Yuka'

_publ_section_title
;
 Solid-state [2+2] photodimerization of eniminium salts: stereoselective
 syntheses of 1,3-diacetylcyclobutanes.
;
_journal_issue 72
_journal_name_full 'Chemical communications (Cambridge, England)'
_journal_page_first 9821
_journal_page_last 9824
_journal_paper_doi 10.1039/d4cc03691c
_journal_volume 60
_journal_year 2024
_chemical_formula_moiety 'C15 H20 B F4 N O'
_chemical_formula_sum 'C15 H20 B F4 N O'
_chemical_formula_weight 317.13
_space_group_crystal_system monoclinic
_space_group_IT_number 14
_space_group_name_Hall '-P 2yn'
_space_group_name_H-M_alt 'P 1 21/n 1'
_atom_sites_solution_hydrogens geom
_atom_sites_solution_primary direct
_atom_sites_solution_secondary difmap
_audit_block_doi 10.5517/ccdc.csd.cc2kl0bj
_audit_update_record
;
2024-07-14 deposited with the CCDC.	2024-08-12 downloaded from the CCDC.
;
_cell_angle_alpha 90.0000
_cell_angle_beta 100.7280(10)
_cell_angle_gamma 90.0000
_cell_formula_units_Z 4
_cell_length_a 7.63744(14)
_cell_length_b 19.6800(4)
_cell_length_c 10.11448(18)
_cell_measurement_reflns_used 7354
_cell_measurement_temperature 123
_cell_measurement_theta_max 68.22
_cell_measurement_theta_min 4.45
_cell_volume 1493.68(5)
_computing_cell_refinement 'RAPID AUTO'
_computing_data_collection 'RAPID AUTO (Rigaku, ????)'
_computing_data_reduction 'RAPID AUTO'
_computing_molecular_graphics 'CrystalStructure 4.2.1'
_computing_publication_material 'CrystalStructure 4.2.1 (Rigaku, 2016)'
_computing_structure_refinement 'SHELXL Version 2014/7 (Sheldrick, 2008)'
_computing_structure_solution 'SHELXT Version 2014/5 (Sheldrick, 2014)'
_diffrn_ambient_temperature 123
_diffrn_detector_area_resol_mean 10.000
_diffrn_measured_fraction_theta_full 0.997
_diffrn_measured_fraction_theta_max 0.997
_diffrn_measurement_device_type 'Rigaku R-AXIS RAPID'
_diffrn_measurement_method \w
_diffrn_radiation_type 'Cu K\a'
_diffrn_radiation_wavelength 1.54187
_diffrn_reflns_av_R_equivalents 0.0372
_diffrn_reflns_Laue_measured_fraction_full 0.997
_diffrn_reflns_Laue_measured_fraction_max 0.997
_diffrn_reflns_limit_h_max 9
_diffrn_reflns_limit_h_min -9
_diffrn_reflns_limit_k_max 23
_diffrn_reflns_limit_k_min -23
_diffrn_reflns_limit_l_max 12
_diffrn_reflns_limit_l_min -12
_diffrn_reflns_number 16393
_diffrn_reflns_point_group_measured_fraction_full 0.997
_diffrn_reflns_point_group_measured_fraction_max 0.997
_diffrn_reflns_theta_full 67.687
_diffrn_reflns_theta_max 68.232
_diffrn_reflns_theta_min 4.494
_diffrn_standards_number 0
_exptl_absorpt_coefficient_mu 1.038
_exptl_absorpt_correction_T_max 0.732
_exptl_absorpt_correction_T_min 0.646
_exptl_absorpt_correction_type multi-scan
_exptl_absorpt_process_details 'ABSCOR (Rigaku, 1995)'
_exptl_crystal_colour yellow
_exptl_crystal_density_diffrn 1.410
_exptl_crystal_density_method 'not measured'
_exptl_crystal_description block
_exptl_crystal_F_000 664.00
_exptl_crystal_size_max 0.450
_exptl_crystal_size_mid 0.400
_exptl_crystal_size_min 0.300
_refine_diff_density_max 0.28
_refine_diff_density_min -0.29
_refine_ls_extinction_coef 0.0008(2)
_refine_ls_extinction_method SHELXL
_refine_ls_goodness_of_fit_ref 1.078
_refine_ls_hydrogen_treatment constr
_refine_ls_number_parameters 200
_refine_ls_number_reflns 2723
_refine_ls_number_restraints 0
_refine_ls_R_factor_all 0.0445
_refine_ls_R_factor_gt 0.0386
_refine_ls_shift/su_max 0.000
_refine_ls_structure_factor_coef Fsqd
_refine_ls_weighting_details 'w = 1/[\s^2^(Fo^2^)+(0.0541P)^2^+0.4457P] where P=(Fo^2^+2Fc^2^)/3'
_refine_ls_weighting_scheme calc
_refine_ls_wR_factor_gt 0.1012
_refine_ls_wR_factor_ref 0.1043
_reflns_Friedel_coverage 0.000
_reflns_number_gt 2346
_reflns_number_total 2723
_reflns_threshold_expression F^2^>2.0\s(F^2^)
_cod_data_source_file d4cc03691c2.cif
_cod_data_source_block 4-OMe-PYRROIMINIUM-1
_cod_depositor_comments 'Adding full bibliography for 7133484--7133496.cif.'
_cod_original_cell_volume 1493.69(5)
_cod_database_code 7133488

loop_
_space_group_symop_id
_space_group_symop_operation_xyz
1 +X,+Y,+Z
2 1/2-X,1/2+Y,1/2-Z
3 -X,-Y,-Z
4 -1/2+X,-1/2-Y,-1/2+Z

loop_
_atom_site_label
_atom_site_type_symbol
_atom_site_fract_x
_atom_site_fract_y
_atom_site_fract_z
_atom_site_U_iso_or_equiv
_atom_site_adp_type
_atom_site_occupancy
_atom_site_site_symmetry_order
_atom_site_calc_flag
_atom_site_refinement_flags_posn
_atom_site_refinement_flags_adp
_atom_site_refinement_flags_occupancy
_atom_site_disorder_assembly
_atom_site_disorder_group
F1 F 0.57011(13) 0.85443(5) 0.16949(10) 0.0399(3) Uani 1 1 d . . . . .
F2 F 0.50074(14) 0.76491(5) 0.29190(10) 0.0429(3) Uani 1 1 d . . . . .
F3 F 0.32311(16) 0.85736(5) 0.26330(12) 0.0529(3) Uani 1 1 d . . . . .
F4 F 0.33534(17) 0.78731(6) 0.08701(11) 0.0561(3) Uani 1 1 d . . . . .
O1 O 0.33322(14) 0.56045(5) 0.04923(10) 0.0288(3) Uani 1 1 d . . . . .
N1 N 0.98836(16) 0.36639(6) 0.75844(12) 0.0249(3) Uani 1 1 d . . . . .
C1 C 0.66743(19) 0.51645(7) 0.41335(14) 0.0244(3) Uani 1 1 d . . . . .
C2 C 0.5813(2) 0.46542(7) 0.32744(14) 0.0253(3) Uani 1 1 d . . . . .
H2 H 0.5996 0.4191 0.3523 0.030 Uiso 1 1 calc R U . . .
C3 C 0.47116(19) 0.48171(7) 0.20811(14) 0.0248(3) Uani 1 1 d . . . . .
H3 H 0.4135 0.4467 0.1516 0.030 Uiso 1 1 calc R U . . .
C4 C 0.44367(19) 0.54999(7) 0.16962(14) 0.0240(3) Uani 1 1 d . . . . .
C5 C 0.5247(2) 0.60143(7) 0.25367(14) 0.0252(3) Uani 1 1 d . . . . .
H5 H 0.5051 0.6477 0.2287 0.030 Uiso 1 1 calc R U . . .
C6 C 0.6345(2) 0.58431(7) 0.37449(14) 0.0256(3) Uani 1 1 d . . . . .
H6 H 0.6886 0.6195 0.4323 0.031 Uiso 1 1 calc R U . . .
C7 C 0.78461(19) 0.50200(8) 0.54062(14) 0.0256(3) Uani 1 1 d . . . . .
H7 H 0.8301 0.5399 0.5944 0.031 Uiso 1 1 calc R U . . .
C8 C 0.8348(2) 0.43993(7) 0.58944(14) 0.0253(3) Uani 1 1 d . . . . .
H8 H 0.7924 0.4015 0.5362 0.030 Uiso 1 1 calc R U . . .
C9 C 0.94921(19) 0.42845(8) 0.71779(14) 0.0250(3) Uani 1 1 d . . . . .
C10 C 1.0226(2) 0.48580(8) 0.80863(14) 0.0306(4) Uani 1 1 d . . . . .
H10A H 0.9827 0.5291 0.7655 0.037 Uiso 1 1 calc R U . . .
H10B H 0.9800 0.4819 0.8939 0.037 Uiso 1 1 calc R U . . .
H10C H 1.1531 0.4839 0.8259 0.037 Uiso 1 1 calc R U . . .
C11 C 1.0997(2) 0.34835(9) 0.89046(14) 0.0310(4) Uani 1 1 d . . . . .
H11A H 1.0526 0.3697 0.9653 0.037 Uiso 1 1 calc R U . . .
H11B H 1.2246 0.3631 0.8950 0.037 Uiso 1 1 calc R U . . .
C12 C 1.0874(2) 0.27127(9) 0.89675(16) 0.0380(4) Uani 1 1 d . . . . .
H12A H 0.9877 0.2572 0.9407 0.046 Uiso 1 1 calc R U . . .
H12B H 1.1996 0.2516 0.9469 0.046 Uiso 1 1 calc R U . . .
C13 C 1.0546(2) 0.24913(9) 0.74954(17) 0.0363(4) Uani 1 1 d . . . . .
H13A H 1.1675 0.2473 0.7150 0.044 Uiso 1 1 calc R U . . .
H13B H 0.9965 0.2040 0.7380 0.044 Uiso 1 1 calc R U . . .
C14 C 0.9323(2) 0.30397(7) 0.67862(15) 0.0277(3) Uani 1 1 d . . . . .
H14A H 0.9483 0.3095 0.5843 0.033 Uiso 1 1 calc R U . . .
H14B H 0.8059 0.2931 0.6792 0.033 Uiso 1 1 calc R U . . .
C15 C 0.3212(2) 0.62846(8) -0.00300(16) 0.0328(4) Uani 1 1 d . . . . .
H15A H 0.2382 0.6294 -0.0894 0.039 Uiso 1 1 calc R U . . .
H15B H 0.2779 0.6588 0.0607 0.039 Uiso 1 1 calc R U . . .
H15C H 0.4391 0.6435 -0.0159 0.039 Uiso 1 1 calc R U . . .
B1 B 0.4322(3) 0.81586(9) 0.20294(17) 0.0285(4) Uani 1 1 d . . . . .

loop_
_atom_site_aniso_label
_atom_site_aniso_U_11
_atom_site_aniso_U_22
_atom_site_aniso_U_33
_atom_site_aniso_U_23
_atom_site_aniso_U_13
_atom_site_aniso_U_12
F1 0.0458(6) 0.0356(5) 0.0407(5) 0.0032(4) 0.0141(4) -0.0094(4)
F2 0.0520(7) 0.0329(5) 0.0441(6) 0.0134(4) 0.0094(5) 0.0043(4)
F3 0.0563(7) 0.0380(6) 0.0719(8) 0.0009(5) 0.0310(6) 0.0102(5)
F4 0.0668(8) 0.0511(7) 0.0433(6) -0.0053(5) -0.0079(5) -0.0178(6)
O1 0.0325(6) 0.0270(5) 0.0257(5) 0.0030(4) 0.0022(4) 0.0009(4)
N1 0.0236(7) 0.0314(7) 0.0202(6) -0.0006(5) 0.0052(5) -0.0013(5)
C1 0.0264(8) 0.0260(7) 0.0229(7) -0.0020(6) 0.0104(6) -0.0013(6)
C2 0.0303(8) 0.0218(7) 0.0254(7) 0.0004(6) 0.0091(6) 0.0001(6)
C3 0.0283(8) 0.0234(7) 0.0236(7) -0.0027(5) 0.0071(6) -0.0016(6)
C4 0.0242(8) 0.0265(7) 0.0229(7) 0.0008(6) 0.0088(6) 0.0005(6)
C5 0.0288(8) 0.0208(7) 0.0282(7) 0.0011(6) 0.0114(6) -0.0004(6)
C6 0.0276(8) 0.0245(7) 0.0269(7) -0.0040(6) 0.0103(6) -0.0040(6)
C7 0.0262(8) 0.0281(7) 0.0242(7) -0.0036(6) 0.0091(6) -0.0040(6)
C8 0.0263(8) 0.0280(7) 0.0221(7) -0.0033(6) 0.0059(6) -0.0028(6)
C9 0.0232(8) 0.0308(8) 0.0230(7) -0.0017(6) 0.0092(6) -0.0029(6)
C10 0.0331(9) 0.0344(9) 0.0238(7) -0.0056(6) 0.0039(6) -0.0057(7)
C11 0.0254(8) 0.0453(9) 0.0214(7) 0.0042(6) 0.0018(6) -0.0013(7)
C12 0.0406(10) 0.0431(10) 0.0295(9) 0.0086(7) 0.0039(7) 0.0097(8)
C13 0.0395(10) 0.0355(9) 0.0345(9) 0.0039(7) 0.0082(7) 0.0093(7)
C14 0.0310(9) 0.0271(8) 0.0250(7) -0.0015(6) 0.0056(6) 0.0002(6)
C15 0.0353(9) 0.0298(8) 0.0329(8) 0.0085(6) 0.0049(7) 0.0050(7)
B1 0.0342(10) 0.0235(8) 0.0279(9) 0.0012(6) 0.0062(7) -0.0009(7)

loop_
_atom_type_symbol
_atom_type_description
_atom_type_scat_dispersion_real
_atom_type_scat_dispersion_imag
_atom_type_scat_source
C C 0.0181 0.0091
;
International Tables for Crystallography
(Vol. C, Tables 4.2.6.8 and 6.1.1.4)
;
H H 0.0000 0.0000
;
International Tables for Crystallography
(Vol. C, Table 6.1.1.4)
;
O O 0.0492 0.0322
;
International Tables for Crystallography
(Vol. C, Tables 4.2.6.8 and 6.1.1.4)
;
N N 0.0311 0.0180
;
International Tables for Crystallography
(Vol. C, Tables 4.2.6.8 and 6.1.1.4)
;
B B 0.0090 0.0039
;
International Tables for Crystallography
(Vol. C, Tables 4.2.6.8 and 6.1.1.4)
;
F F 0.0727 0.0534
;
International Tables for Crystallography
(Vol. C, Tables 4.2.6.8 and 6.1.1.4)
;

loop_
_geom_angle_atom_site_label_1
_geom_angle_atom_site_label_2
_geom_angle_atom_site_label_3
_geom_angle
_geom_angle_site_symmetry_1
_geom_angle_site_symmetry_3
_geom_angle_publ_flag
C4 O1 C15 117.18(12) . . ?
C9 N1 C11 124.44(13) . . ?
C9 N1 C14 125.13(12) . . ?
C11 N1 C14 110.42(12) . . ?
C6 C1 C2 117.87(14) . . ?
C6 C1 C7 118.94(13) . . ?
C2 C1 C7 123.17(13) . . ?
C3 C2 C1 120.98(14) . . ?
C3 C2 H2 119.5 . . ?
C1 C2 H2 119.5 . . ?
C2 C3 C4 120.15(13) . . ?
C2 C3 H3 119.9 . . ?
C4 C3 H3 119.9 . . ?
O1 C4 C5 124.57(13) . . ?
O1 C4 C3 115.37(12) . . ?
C5 C4 C3 120.05(13) . . ?
C6 C5 C4 119.22(13) . . ?
C6 C5 H5 120.4 . . ?
C4 C5 H5 120.4 . . ?
C5 C6 C1 121.70(13) . . ?
C5 C6 H6 119.2 . . ?
C1 C6 H6 119.2 . . ?
C8 C7 C1 126.10(13) . . ?
C8 C7 H7 117.0 . . ?
C1 C7 H7 117.0 . . ?
C7 C8 C9 123.79(14) . . ?
C7 C8 H8 118.1 . . ?
C9 C8 H8 118.1 . . ?
N1 C9 C8 119.68(13) . . ?
N1 C9 C10 118.33(13) . . ?
C8 C9 C10 121.97(13) . . ?
C9 C10 H10A 109.5 . . ?
C9 C10 H10B 109.5 . . ?
H10A C10 H10B 109.5 . . ?
C9 C10 H10C 109.5 . . ?
H10A C10 H10C 109.5 . . ?
H10B C10 H10C 109.5 . . ?
N1 C11 C12 104.24(13) . . ?
N1 C11 H11A 110.9 . . ?
C12 C11 H11A 110.9 . . ?
N1 C11 H11B 110.9 . . ?
C12 C11 H11B 110.9 . . ?
H11A C11 H11B 108.9 . . ?
C11 C12 C13 104.12(13) . . ?
C11 C12 H12A 110.9 . . ?
C13 C12 H12A 110.9 . . ?
C11 C12 H12B 110.9 . . ?
C13 C12 H12B 110.9 . . ?
H12A C12 H12B 109.0 . . ?
C14 C13 C12 103.47(13) . . ?
C14 C13 H13A 111.1 . . ?
C12 C13 H13A 111.1 . . ?
C14 C13 H13B 111.1 . . ?
C12 C13 H13B 111.1 . . ?
H13A C13 H13B 109.0 . . ?
N1 C14 C13 103.94(12) . . ?
N1 C14 H14A 111.0 . . ?
C13 C14 H14A 111.0 . . ?
N1 C14 H14B 111.0 . . ?
C13 C14 H14B 111.0 . . ?
H14A C14 H14B 109.0 . . ?
O1 C15 H15A 109.5 . . ?
O1 C15 H15B 109.5 . . ?
H15A C15 H15B 109.5 . . ?
O1 C15 H15C 109.5 . . ?
H15A C15 H15C 109.5 . . ?
H15B C15 H15C 109.5 . . ?
F2 B1 F4 109.56(13) . . ?
F2 B1 F3 109.04(13) . . ?
F4 B1 F3 109.99(15) . . ?
F2 B1 F1 110.00(14) . . ?
F4 B1 F1 108.98(13) . . ?
F3 B1 F1 109.27(13) . . ?

loop_
_geom_bond_atom_site_label_1
_geom_bond_atom_site_label_2
_geom_bond_distance
_geom_bond_site_symmetry_2
_geom_bond_publ_flag
F1 B1 1.390(2) . ?
F2 B1 1.383(2) . ?
F3 B1 1.387(2) . ?
F4 B1 1.384(2) . ?
O1 C4 1.3618(18) . ?
O1 C15 1.4355(17) . ?
N1 C9 1.3056(19) . ?
N1 C11 1.4865(18) . ?
N1 C14 1.4885(18) . ?
C1 C6 1.402(2) . ?
C1 C2 1.408(2) . ?
C1 C7 1.453(2) . ?
C2 C3 1.374(2) . ?
C2 H2 0.9500 . ?
C3 C4 1.404(2) . ?
C3 H3 0.9500 . ?
C4 C5 1.391(2) . ?
C5 C6 1.389(2) . ?
C5 H5 0.9500 . ?
C6 H6 0.9500 . ?
C7 C8 1.346(2) . ?
C7 H7 0.9500 . ?
C8 C9 1.441(2) . ?
C8 H8 0.9500 . ?
C9 C10 1.497(2) . ?
C10 H10A 0.9800 . ?
C10 H10B 0.9800 . ?
C10 H10C 0.9800 . ?
C11 C12 1.522(2) . ?
C11 H11A 0.9900 . ?
C11 H11B 0.9900 . ?
C12 C13 1.527(2) . ?
C12 H12A 0.9900 . ?
C12 H12B 0.9900 . ?
C13 C14 1.517(2) . ?
C13 H13A 0.9900 . ?
C13 H13B 0.9900 . ?
C14 H14A 0.9900 . ?
C14 H14B 0.9900 . ?
C15 H15A 0.9800 . ?
C15 H15B 0.9800 . ?
C15 H15C 0.9800 . ?

loop_
_geom_torsion_atom_site_label_1
_geom_torsion_atom_site_label_2
_geom_torsion_atom_site_label_3
_geom_torsion_atom_site_label_4
_geom_torsion
_geom_torsion_site_symmetry_1
_geom_torsion_site_symmetry_2
_geom_torsion_site_symmetry_3
_geom_torsion_site_symmetry_4
_geom_torsion_publ_flag
C6 C1 C2 C3 1.2(2) . . . . ?
C7 C1 C2 C3 179.80(13) . . . . ?
C1 C2 C3 C4 0.4(2) . . . . ?
C15 O1 C4 C5 9.7(2) . . . . ?
C15 O1 C4 C3 -171.41(12) . . . . ?
C2 C3 C4 O1 179.55(12) . . . . ?
C2 C3 C4 C5 -1.5(2) . . . . ?
O1 C4 C5 C6 179.81(12) . . . . ?
C3 C4 C5 C6 0.9(2) . . . . ?
C4 C5 C6 C1 0.7(2) . . . . ?
C2 C1 C6 C5 -1.8(2) . . . . ?
C7 C1 C6 C5 179.58(13) . . . . ?
C6 C1 C7 C8 -177.23(14) . . . . ?
C2 C1 C7 C8 4.2(2) . . . . ?
C1 C7 C8 C9 -178.87(13) . . . . ?
C11 N1 C9 C8 -177.88(12) . . . . ?
C14 N1 C9 C8 3.7(2) . . . . ?
C11 N1 C9 C10 0.8(2) . . . . ?
C14 N1 C9 C10 -177.55(13) . . . . ?
C7 C8 C9 N1 178.66(13) . . . . ?
C7 C8 C9 C10 0.0(2) . . . . ?
C9 N1 C11 C12 173.45(13) . . . . ?
C14 N1 C11 C12 -7.97(15) . . . . ?
N1 C11 C12 C13 27.92(16) . . . . ?
C11 C12 C13 C14 -37.51(17) . . . . ?
C9 N1 C14 C13 163.33(13) . . . . ?
C11 N1 C14 C13 -15.25(15) . . . . ?
C12 C13 C14 N1 32.15(16) . . . . ?
